data_7122374
loop_
_publ_author_name
'Zhang, Shanshan'
'Su, Hai-Feng'
'Zhuang, Gui-lin'
'Wang, Xing-Po'
'Tung, Chen-Ho'
'Sun, Di'
'Zheng, Lansun'

_publ_section_title
;
 A Hexadecanuclear Silver Alkynyl Cluster Based NbO Framework with Triple
 Emissions from Visible to Near-Infrared II Region
;
_journal_name_full 'Chemical Communications'
_journal_paper_doi 10.1039/C8CC06683C
_journal_year 2018
_chemical_formula_moiety 'C80 H80 Ag18 Cl'
_chemical_formula_sum 'C80 H80 Ag18 Cl'
_chemical_formula_weight 3018.54
_chemical_name_systematic
;
 ?
;
_space_group_crystal_system cubic
_space_group_IT_number 222
_space_group_name_Hall '-P 4a 2bc 3'
_space_group_name_H-M_alt 'P n -3 n'
_symmetry_space_group_name_Hall '-P 4a 2bc 3'
_symmetry_space_group_name_H-M 'P n -3 n :2'
_atom_sites_solution_hydrogens geom
_audit_creation_date 2017-08-21
_audit_creation_method
;
Olex2 1.2
(compiled 2017.08.10 svn.r3458 for OlexSys, GUI svn.r5381)
;
_audit_update_record
;
2018-08-16 deposited with the CCDC.
2018-09-25 downloaded from the CCDC.
;
_cell_angle_alpha 90
_cell_angle_beta 90
_cell_angle_gamma 90
_cell_formula_units_Z 6
_cell_length_a 23.686(5)
_cell_length_b 23.686
_cell_length_c 23.686
_cell_measurement_reflns_used 1305
_cell_measurement_temperature 296(2)
_cell_measurement_theta_max 16.012
_cell_measurement_theta_min 2.432
_cell_volume 13288(3)
_computing_cell_refinement 'SAINT v8.37A (Bruker, 2015)'
_computing_data_collection 'APEX3 (Bruker AXS Inc.,2015)'
_computing_data_reduction 'SAINT v8.37A (Bruker, 2015)'
_computing_molecular_graphics 'Olex2 (Dolomanov et al., 2009)'
_computing_publication_material 'Olex2 (Dolomanov et al., 2009)'
_computing_structure_refinement 'ShelXL (Sheldrick, 2015)'
_computing_structure_solution 'Superflip (Palatinus & Chapuis, 2007)'
_diffrn_ambient_temperature 296.15
_diffrn_measured_fraction_theta_full 0.971
_diffrn_measured_fraction_theta_max 0.999
_diffrn_measurement_device_type 'CCD area detector'
_diffrn_measurement_method 'phi and omega scans'
_diffrn_radiation_type MoK\a
_diffrn_radiation_wavelength 0.71073
_diffrn_reflns_av_R_equivalents 0.2211
_diffrn_reflns_av_unetI/netI 0.0807
_diffrn_reflns_Laue_measured_fraction_full 0.971
_diffrn_reflns_Laue_measured_fraction_max 0.999
_diffrn_reflns_limit_h_max 22
_diffrn_reflns_limit_h_min -21
_diffrn_reflns_limit_k_max 28
_diffrn_reflns_limit_k_min -17
_diffrn_reflns_limit_l_max 28
_diffrn_reflns_limit_l_min -28
_diffrn_reflns_number 35925
_diffrn_reflns_point_group_measured_fraction_full 0.971
_diffrn_reflns_point_group_measured_fraction_max 0.999
_diffrn_reflns_theta_full 25.242
_diffrn_reflns_theta_max 24.992
_diffrn_reflns_theta_min 1.719
_exptl_absorpt_coefficient_mu 3.943
_exptl_absorpt_correction_T_max 0.7456
_exptl_absorpt_correction_T_min 0.6849
_exptl_absorpt_correction_type multi-scan
_exptl_absorpt_process_details
;
SADABS-2016/2 (Bruker,2016/2) was used for absorption correction.
wR2(int) was 0.0756 before and 0.0661 after correction.
The Ratio of minimum to maximum transmission is 0.9186.
The \l/2 correction factor is Not present.
;
_exptl_crystal_colour colourless
_exptl_crystal_density_diffrn 2.263
_exptl_crystal_description block
_exptl_crystal_F_000 8538
_exptl_crystal_size_max 0.1
_exptl_crystal_size_mid 0.1
_exptl_crystal_size_min 0.1
_exptl_transmission_factor_max 0.7456
_exptl_transmission_factor_min 0.6849
_refine_diff_density_max 1.324
_refine_diff_density_min -0.867
_refine_diff_density_rms 0.143
_refine_ls_extinction_method none
_refine_ls_goodness_of_fit_ref 1.012
_refine_ls_hydrogen_treatment constr
_refine_ls_matrix_type full
_refine_ls_number_parameters 113
_refine_ls_number_reflns 1965
_refine_ls_number_restraints 0
_refine_ls_restrained_S_all 1.012
_refine_ls_R_factor_all 0.1605
_refine_ls_R_factor_gt 0.0637
_refine_ls_shift/su_max 0.000
_refine_ls_shift/su_mean 0.000
_refine_ls_structure_factor_coef Fsqd
_refine_ls_weighting_details 'w=1/[\s^2^(Fo^2^)+(0.0940P)^2^+211.0320P] where P=(Fo^2^+2Fc^2^)/3'
_refine_ls_weighting_scheme calc
_refine_ls_wR_factor_gt 0.1519
_refine_ls_wR_factor_ref 0.2347
_reflns_Friedel_coverage 0.000
_reflns_number_gt 878
_reflns_number_total 1965
_reflns_threshold_expression 'I > 2\s(I)'
_cod_data_source_file c8cc06683c2.cif
_cod_data_source_block p_sq_s
_cod_original_cell_volume 13289(8)
_cod_database_code 7122374
_shelxl_version_number 2013-4
_shelx_space_group_comment
;
The symmetry employed for this shelxl refinement is uniquely defined
by the following loop, which should always be used as a source of
symmetry information in preference to the above space-group names.
They are only intended as comments.
;
_shelx_estimated_absorpt_t_max 0.694
_shelx_estimated_absorpt_t_min 0.694
_olex2_refinement_description
;
1. Fixed Uiso
 At 1.2 times of:
  All C(H) groups, All C(H,H) groups
2.a Ternary CH refined with riding coordinates:
 C3(H3), C8(H8)
2.b Secondary CH2 refined with riding coordinates:
 C4(H4A,H4B), C5(H5A,H5B), C9(H9A,H9B), C10(H10A,H10B)
;
_olex2_submission_special_instructions 'No special instructions were received'

loop_
_space_group_symop_operation_xyz
'x, y, z'
'-x+1/2, -y+1/2, z'
'-x+1/2, y, -z+1/2'
'x, -y+1/2, -z+1/2'
'z, x, y'
'z, -x+1/2, -y+1/2'
'-z+1/2, -x+1/2, y'
'-z+1/2, x, -y+1/2'
'y, z, x'
'-y+1/2, z, -x+1/2'
'y, -z+1/2, -x+1/2'
'-y+1/2, -z+1/2, x'
'y, x, -z+1/2'
'-y+1/2, -x+1/2, -z+1/2'
'y, -x+1/2, z'
'-y+1/2, x, z'
'x, z, -y+1/2'
'-x+1/2, z, y'
'-x+1/2, -z+1/2, -y+1/2'
'x, -z+1/2, y'
'z, y, -x+1/2'
'z, -y+1/2, x'
'-z+1/2, y, x'
'-z+1/2, -y+1/2, -x+1/2'
'-x, -y, -z'
'x-1/2, y-1/2, -z'
'x-1/2, -y, z-1/2'
'-x, y-1/2, z-1/2'
'-z, -x, -y'
'-z, x-1/2, y-1/2'
'z-1/2, x-1/2, -y'
'z-1/2, -x, y-1/2'
'-y, -z, -x'
'y-1/2, -z, x-1/2'
'-y, z-1/2, x-1/2'
'y-1/2, z-1/2, -x'
'-y, -x, z-1/2'
'y-1/2, x-1/2, z-1/2'
'-y, x-1/2, -z'
'y-1/2, -x, -z'
'-x, -z, y-1/2'
'x-1/2, -z, -y'
'x-1/2, z-1/2, y-1/2'
'-x, z-1/2, -y'
'-z, -y, x-1/2'
'-z, y-1/2, -x'
'z-1/2, -y, -x'
'z-1/2, y-1/2, x-1/2'

loop_
_atom_site_label
_atom_site_type_symbol
_atom_site_fract_x
_atom_site_fract_y
_atom_site_fract_z
_atom_site_U_iso_or_equiv
_atom_site_adp_type
_atom_site_occupancy
_atom_site_site_symmetry_order
_atom_site_calc_flag
_atom_site_refinement_flags_posn
_atom_site_refinement_flags_adp
_atom_site_refinement_flags_occupancy
Ag1 Ag 0.71401(6) 0.31516(7) 0.39676(6) 0.0735(6) Uani 1 1 d . . .
Ag2 Ag 0.66373(8) 0.35231(9) 0.28874(8) 0.1016(8) Uani 1 1 d . . .
Ag3 Ag 0.7500 0.2500 0.5000 0.0834(10) Uani 1 4 d S T P
C1 C 0.7887(11) 0.3255(9) 0.4383(10) 0.083(6) Uani 1 1 d . . .
C2 C 0.8295(11) 0.3378(10) 0.4630(9) 0.081(6) Uani 1 1 d . . .
C3 C 0.8821(13) 0.3555(13) 0.4962(13) 0.130(10) Uani 1 1 d . . .
H3 H 0.8750 0.3813 0.5277 0.156 Uiso 1 1 calc R . .
C4 C 0.9367(11) 0.3634(16) 0.4673(12) 0.139(12) Uani 1 1 d . . .
H4A H 0.9386 0.3558 0.4271 0.166 Uiso 1 1 calc R . .
H4B H 0.9616 0.3930 0.4808 0.166 Uiso 1 1 calc R . .
C5 C 0.9242(13) 0.3162(16) 0.5054(14) 0.148(12) Uani 1 1 d . . .
H5A H 0.9195 0.2791 0.4887 0.177 Uiso 1 1 calc R . .
H5B H 0.9424 0.3162 0.5421 0.177 Uiso 1 1 calc R . .
C6 C 0.6337(10) 0.3005(8) 0.3653(9) 0.075(6) Uani 1 1 d . . .
C7 C 0.5837(10) 0.3018(8) 0.3590(9) 0.073(6) Uani 1 1 d . . .
C8 C 0.5204(11) 0.3060(13) 0.3560(12) 0.122(10) Uani 1 1 d . . .
H8 H 0.5057 0.3076 0.3174 0.147 Uiso 1 1 calc R . .
C9 C 0.4874(14) 0.3383(15) 0.3964(18) 0.179(17) Uani 1 1 d . . .
H9A H 0.5069 0.3552 0.4281 0.215 Uiso 1 1 calc R . .
H9B H 0.4550 0.3592 0.3825 0.215 Uiso 1 1 calc R . .
C10 C 0.4863(13) 0.2781(16) 0.3923(18) 0.174(16) Uani 1 1 d . . .
H10A H 0.5042 0.2568 0.4224 0.209 Uiso 1 1 calc R . .
H10B H 0.4525 0.2608 0.3770 0.209 Uiso 1 1 calc R . .
Cl1 Cl 0.7500 0.2500 0.2500 0.077(4) Uani 1 8 d S T P

loop_
_atom_site_aniso_label
_atom_site_aniso_U_11
_atom_site_aniso_U_22
_atom_site_aniso_U_33
_atom_site_aniso_U_23
_atom_site_aniso_U_13
_atom_site_aniso_U_12
Ag1 0.0722(11) 0.0790(11) 0.0694(10) 0.0012(8) -0.0034(8) 0.0020(8)
Ag2 0.0971(14) 0.1337(18) 0.0740(12) 0.0252(11) -0.0062(10) -0.0147(12)
Ag3 0.0924(15) 0.0924(15) 0.0656(19) 0.000 0.000 0.000
C1 0.091(17) 0.090(17) 0.068(15) 0.019(12) 0.004(13) -0.004(13)
C2 0.091(17) 0.095(17) 0.057(13) 0.003(12) 0.014(13) -0.009(14)
C3 0.13(3) 0.15(3) 0.11(2) 0.01(2) 0.00(2) 0.03(2)
C4 0.09(2) 0.23(4) 0.09(2) 0.00(2) 0.016(16) -0.04(2)
C5 0.09(2) 0.19(3) 0.16(3) 0.02(3) -0.01(2) 0.00(2)
C6 0.078(15) 0.071(14) 0.077(14) 0.021(11) -0.007(12) -0.010(12)
C7 0.080(16) 0.062(13) 0.077(14) 0.005(10) -0.013(12) 0.016(11)
C8 0.09(2) 0.15(3) 0.12(2) 0.04(2) -0.012(17) -0.03(2)
C9 0.11(2) 0.14(3) 0.29(5) -0.02(3) 0.09(3) 0.03(2)
C10 0.10(2) 0.18(4) 0.24(4) 0.05(3) 0.06(2) -0.01(2)
Cl1 0.087(10) 0.072(5) 0.072(5) 0.000 0.000 0.000

loop_
_atom_type_symbol
_atom_type_description
_atom_type_scat_dispersion_real
_atom_type_scat_dispersion_imag
_atom_type_scat_source
C C 0.0033 0.0016 'International Tables Vol C Tables 4.2.6.8 and 6.1.1.4'
H H 0.0000 0.0000 'International Tables Vol C Tables 4.2.6.8 and 6.1.1.4'
Ag Ag -0.8971 1.1015 'International Tables Vol C Tables 4.2.6.8 and 6.1.1.4'
Cl Cl 0.1484 0.1585 'International Tables Vol C Tables 4.2.6.8 and 6.1.1.4'

loop_
_geom_angle_atom_site_label_1
_geom_angle_atom_site_label_2
_geom_angle_atom_site_label_3
_geom_angle
_geom_angle_site_symmetry_1
_geom_angle_site_symmetry_3
Ag2 Ag1 Ag1 61.01(6) . 18_655
Ag2 Ag1 Ag1 120.24(5) 20 18_655
Ag2 Ag1 Ag1 55.33(5) 18_655 18_655
Ag2 Ag1 Ag2 94.99(8) 20 18_655
Ag2 Ag1 Ag2 77.02(9) 20 .
Ag2 Ag1 Ag2 98.08(8) . 18_655
Ag2 Ag1 Ag3 88.65(6) 20 .
Ag2 Ag1 Ag3 165.55(7) . .
Ag3 Ag1 Ag1 130.11(7) . 18_655
Ag3 Ag1 Ag2 84.80(5) . 18_655
C1 Ag1 Ag1 76.0(6) . 18_655
C1 Ag1 Ag2 137.0(6) . .
C1 Ag1 Ag2 128.8(6) . 20
C1 Ag1 Ag2 52.1(6) . 18_655
C1 Ag1 Ag3 54.9(6) . .
C1 Ag1 C6 171.9(8) . .
C6 Ag1 Ag1 111.8(5) . 18_655
C6 Ag1 Ag2 50.9(5) . .
C6 Ag1 Ag2 133.8(6) . 18_655
C6 Ag1 Ag2 50.0(6) . 20
C6 Ag1 Ag3 117.7(5) . .
Ag1 Ag2 Ag1 132.08(9) 17 .
Ag1 Ag2 Ag1 63.66(6) . 18_655
Ag1 Ag2 Ag1 70.88(7) 17 18_655
C1 Ag2 Ag1 40.4(6) 18_655 18_655
C1 Ag2 Ag1 79.3(5) 18_655 17
C1 Ag2 Ag1 76.0(5) 18_655 .
C6 Ag2 Ag1 115.6(6) 17 18_655
C6 Ag2 Ag1 168.2(6) . 17
C6 Ag2 Ag1 168.7(5) 17 .
C6 Ag2 Ag1 107.8(6) . 18_655
C6 Ag2 Ag1 44.8(6) 17 17
C6 Ag2 Ag1 44.3(6) . .
C6 Ag2 C1 111.1(7) 17 18_655
C6 Ag2 C1 107.5(7) . 18_655
C6 Ag2 C6 135.6(11) 17 .
Ag1 Ag3 Ag1 131.15(4) 2_655 39_656
Ag1 Ag3 Ag1 71.58(6) 40_666 39_656
Ag1 Ag3 Ag1 71.58(6) 2_655 .
Ag1 Ag3 Ag1 131.15(4) 40_666 .
Ag1 Ag3 Ag1 131.15(4) 40_666 2_655
Ag1 Ag3 Ag1 131.15(4) 39_656 .
C1 Ag3 Ag1 150.4(5) 39_656 2_655
C1 Ag3 Ag1 42.1(6) . .
C1 Ag3 Ag1 42.1(6) 2_655 2_655
C1 Ag3 Ag1 94.9(6) . 40_666
C1 Ag3 Ag1 150.4(5) 40_666 .
C1 Ag3 Ag1 42.1(6) 40_666 40_666
C1 Ag3 Ag1 77.7(6) . 2_655
C1 Ag3 Ag1 94.9(6) 2_655 39_656
C1 Ag3 Ag1 77.7(6) 2_655 .
C1 Ag3 Ag1 77.7(6) 40_666 39_656
C1 Ag3 Ag1 94.9(6) 39_656 .
C1 Ag3 Ag1 42.1(6) 39_656 39_656
C1 Ag3 Ag1 94.9(6) 40_666 2_655
C1 Ag3 Ag1 77.7(6) 39_656 40_666
C1 Ag3 Ag1 150.4(5) . 39_656
C1 Ag3 Ag1 150.4(5) 2_655 40_666
C1 Ag3 C1 110.3(6) . 40_666
C1 Ag3 C1 107.9(12) . 2_655
C1 Ag3 C1 110.3(6) 2_655 39_656
C1 Ag3 C1 110.3(6) 2_655 40_666
C1 Ag3 C1 110.3(6) . 39_656
C1 Ag3 C1 107.9(12) 40_666 39_656
Ag1 C1 Ag2 87.5(9) . 18_655
Ag1 C1 Ag3 83.0(8) . .
Ag3 C1 Ag2 113.4(9) . 18_655
C2 C1 Ag1 172(2) . .
C2 C1 Ag2 97.0(18) . 18_655
C2 C1 Ag3 101.0(17) . .
C1 C2 C3 178(3) . .
C4 C3 C2 121(2) . .
C5 C3 C2 119(3) . .
C5 C3 C4 62(2) . .
C5 C4 C3 56.0(18) . .
C3 C5 C4 62(2) . .
Ag1 C6 Ag2 85.2(8) . 20
Ag1 C6 Ag2 84.9(8) . .
Ag2 C6 Ag2 107.2(9) 20 .
C7 C6 Ag1 162(2) . .
C7 C6 Ag2 108.6(16) . 20
C7 C6 Ag2 101.2(16) . .
C6 C7 C8 175(2) . .
C7 C8 C9 123(3) . .
C10 C8 C7 122(3) . .
C10 C8 C9 61(2) . .
C10 C9 C8 55.9(19) . .
C8 C10 C9 63(2) . .

loop_
_geom_bond_atom_site_label_1
_geom_bond_atom_site_label_2
_geom_bond_distance
_geom_bond_site_symmetry_2
Ag1 Ag1 3.221(3) 18_655
Ag1 Ag2 2.930(2) 20
Ag1 Ag2 2.956(2) .
Ag1 Ag2 3.144(3) 18_655
Ag1 Ag3 3.0148(15) .
Ag1 C1 2.04(3) .
Ag1 C6 2.07(2) .
Ag2 Ag1 2.930(2) 17
Ag2 Ag1 3.144(3) 18_655
Ag2 C1 2.48(2) 18_655
Ag2 C6 2.25(2) 17
Ag2 C6 2.302(19) .
Ag3 Ag1 3.0147(15) 2_655
Ag3 Ag1 3.0147(16) 40_666
Ag3 Ag1 3.0147(16) 39_656
Ag3 C1 2.48(2) 2_655
Ag3 C1 2.48(2) .
Ag3 C1 2.48(2) 40_666
Ag3 C1 2.48(2) 39_656
C1 Ag2 2.48(2) 18_655
C1 C2 1.17(3) .
C2 C3 1.53(4) .
C3 C4 1.48(4) .
C3 C5 1.38(4) .
C4 C5 1.47(4) .
C6 Ag2 2.25(2) 20
C6 C7 1.19(3) .
C7 C8 1.51(3) .
C8 C9 1.45(4) .
C8 C10 1.35(3) .
C9 C10 1.43(4) .
